data_7125501
loop_
_publ_author_name
'Kilian, P.'
'Slawin, A. M.'
'Woollins, J. D.'

_publ_section_title
;
 Novel small organo-P-S/Se heterocycles.
;
_journal_issue 21
_journal_name_full 'Chemical communications (Cambridge, England)'
_journal_page_first 2288
_journal_page_last 2289
_journal_paper_doi 10.1039/b107214e
_journal_year 2001
_chemical_formula_moiety 'C13 H12 P2 S4'
_chemical_formula_sum 'C13 H12 P2 S4'
_chemical_formula_weight 358.41
_space_group_IT_number 14
_space_group_name_Hall '-P 2ybc'
_space_group_name_H-M_alt 'P 1 21/c 1'
_symmetry_cell_setting monoclinic
_symmetry_space_group_name_H-M 'P 1 21/c 1'
_atom_sites_solution_hydrogens geom
_atom_sites_solution_primary direct
_atom_sites_solution_secondary difmap
_audit_creation_method SHELXL-97
_cell_angle_alpha 90.00
_cell_angle_beta 94.9480(10)
_cell_angle_gamma 90.00
_cell_formula_units_Z 4
_cell_length_a 9.8833(6)
_cell_length_b 8.8370(5)
_cell_length_c 18.3750(11)
_cell_measurement_reflns_used 94
_cell_measurement_temperature 293(2)
_cell_measurement_theta_max 168
_cell_measurement_theta_min 12
_cell_volume 1598.87(16)
_computing_cell_refinement SMART/SAINT
_computing_data_collection SMART
_computing_data_reduction SAINT
_computing_molecular_graphics SHELXTL
_computing_publication_material SHELXTL
_computing_structure_refinement 'SHELXL-97 (Sheldrick, 1997)'
_computing_structure_solution 'SHELXS-97 (Sheldrick, 1990)'
_diffrn_ambient_temperature 293(2)
_diffrn_detector_area_resol_mean 0.9
_diffrn_measured_fraction_theta_full 0.980
_diffrn_measured_fraction_theta_max 0.980
_diffrn_measurement_device_type 'CCD area detector'
_diffrn_measurement_method 'phi and omega scans'
_diffrn_radiation_monochromator graphite
_diffrn_radiation_source 'fine-focus sealed tube'
_diffrn_radiation_type MoK\a
_diffrn_radiation_wavelength 0.71073
_diffrn_reflns_av_R_equivalents 0.0120
_diffrn_reflns_av_sigmaI/netI 0.0154
_diffrn_reflns_limit_h_max 10
_diffrn_reflns_limit_h_min -10
_diffrn_reflns_limit_k_max 9
_diffrn_reflns_limit_k_min -9
_diffrn_reflns_limit_l_max 20
_diffrn_reflns_limit_l_min -18
_diffrn_reflns_number 6583
_diffrn_reflns_theta_full 23.27
_diffrn_reflns_theta_max 23.27
_diffrn_reflns_theta_min 2.90
_exptl_absorpt_coefficient_mu 0.777
_exptl_absorpt_correction_T_max 1.000000
_exptl_absorpt_correction_T_min 0.856196
_exptl_absorpt_correction_type sadabs
_exptl_crystal_colour colourless
_exptl_crystal_density_diffrn 1.489
_exptl_crystal_density_method 'not measured'
_exptl_crystal_description prism
_exptl_crystal_F_000 736
_exptl_crystal_size_max .18
_exptl_crystal_size_mid .1
_exptl_crystal_size_min .1
_refine_diff_density_max 0.206
_refine_diff_density_min -0.158
_refine_diff_density_rms 0.031
_refine_ls_extinction_coef 0.0054(12)
_refine_ls_extinction_expression Fc^*^=kFc[1+0.001xFc^2^\l^3^/sin(2\q)]^-1/4^
_refine_ls_extinction_method SHELXL
_refine_ls_goodness_of_fit_ref 1.033
_refine_ls_hydrogen_treatment mixed
_refine_ls_matrix_type full
_refine_ls_number_parameters 173
_refine_ls_number_reflns 2248
_refine_ls_number_restraints 0
_refine_ls_restrained_S_all 1.033
_refine_ls_R_factor_all 0.0262
_refine_ls_R_factor_gt 0.0228
_refine_ls_shift/su_max 0.001
_refine_ls_shift/su_mean 0.000
_refine_ls_structure_factor_coef Fsqd
_refine_ls_weighting_details 'calc w=1/[\s^2^(Fo^2^)+(0.0338P)^2^+0.3915P] where P=(Fo^2^+2Fc^2^)/3'
_refine_ls_weighting_scheme calc
_refine_ls_wR_factor_gt 0.0582
_refine_ls_wR_factor_ref 0.0597
_reflns_number_gt 2034
_reflns_number_total 2248
_reflns_threshold_expression >2sigma(I)
_cod_data_source_file b107214e.txt
_cod_data_source_block 1
_cod_depositor_comments
;
The following automatic conversions were performed:

data item '_symmetry_cell_setting' value 'Monoclinic' was changed to
'monoclinic' in accordance with the
/home/saulius/struct/COD-crude-data/automatic-downloads/DataCite-retrospective/RSC/depositions/lib/dictionaries/cif_core.dic
dictionary named 'cif_core.dic' version 2.4.2 last updated on
2011-04-26.

Automatic conversion script
Id: cif_fix_values 6909 2019-04-08 15:41:33Z antanas 
;
_cod_original_sg_symbol_H-M P2(1)/c
_cod_database_code 7125501

loop_
_symmetry_equiv_pos_as_xyz
'x, y, z'
'-x, y+1/2, -z+1/2'
'-x, -y, -z'
'x, -y-1/2, z-1/2'

loop_
_atom_site_label
_atom_site_type_symbol
_atom_site_fract_x
_atom_site_fract_y
_atom_site_fract_z
_atom_site_U_iso_or_equiv
_atom_site_adp_type
_atom_site_occupancy
_atom_site_symmetry_multiplicity
_atom_site_calc_flag
_atom_site_refinement_flags
S3 S 0.33390(6) 0.76583(6) 0.12247(3) 0.05768(18) Uani 1 1 d .
P1 P 0.30753(5) 0.58375(5) 0.17845(3) 0.03926(15) Uani 1 1 d .
S1 S 0.45243(5) 0.58802(6) 0.27019(3) 0.05016(16) Uani 1 1 d .
S2 S 0.35387(5) 0.43895(6) 0.33433(3) 0.04881(16) Uani 1 1 d .
P2 P 0.16304(5) 0.54681(5) 0.31976(3) 0.04068(15) Uani 1 1 d .
S4 S 0.03056(6) 0.41473(7) 0.35938(3) 0.06433(19) Uani 1 1 d .
C1 C 0.14555(18) 0.5726(2) 0.22050(10) 0.0424(4) Uani 1 1 d .
H1A H 0.0946 0.6647 0.2092 0.051 Uiso 1 1 calc R
H1B H 0.0931 0.4889 0.1986 0.051 Uiso 1 1 calc R
C2 C 0.32732(17) 0.4085(2) 0.12942(9) 0.0388(4) Uani 1 1 d .
C3 C 0.2416(2) 0.2851(2) 0.13173(12) 0.0555(5) Uani 1 1 d .
H3A H 0.1703 0.2872 0.1616 0.067 Uiso 1 1 calc R
C4 C 0.2620(2) 0.1589(2) 0.08975(14) 0.0679(6) Uani 1 1 d .
H4A H 0.2032 0.0769 0.0909 0.081 Uiso 1 1 calc R
C5 C 0.3678(2) 0.1533(3) 0.04639(12) 0.0612(6) Uani 1 1 d .
H5A H 0.3803 0.0682 0.0180 0.073 Uiso 1 1 calc R
C6 C 0.4551(2) 0.2732(3) 0.04501(12) 0.0610(6) Uani 1 1 d .
H6A H 0.5285 0.2682 0.0166 0.073 Uiso 1 1 calc R
C7 C 0.4350(2) 0.4012(2) 0.08541(12) 0.0529(5) Uani 1 1 d .
H7A H 0.4936 0.4832 0.0833 0.064 Uiso 1 1 calc R
C8 C 0.17250(18) 0.7352(2) 0.35849(11) 0.0458(5) Uani 1 1 d .
C9 C 0.2089(2) 0.8605(2) 0.31915(13) 0.0562(5) Uani 1 1 d .
H9A H 0.2320 0.8491 0.2715 0.067 Uiso 1 1 calc R
C10 C 0.2108(2) 1.0029(3) 0.35101(16) 0.0713(7) Uani 1 1 d .
H10A H 0.2350 1.0870 0.3246 0.086 Uiso 1 1 calc R
C11 C 0.1770(3) 1.0200(3) 0.42140(17) 0.0826(9) Uani 1 1 d .
H11A H 0.1780 1.1157 0.4425 0.099 Uiso 1 1 calc R
C12 C 0.1419(3) 0.8969(3) 0.46074(14) 0.0811(8) Uani 1 1 d .
H12A H 0.1198 0.9097 0.5085 0.097 Uiso 1 1 calc R
C13 C 0.1387(2) 0.7531(3) 0.43020(12) 0.0617(6) Uani 1 1 d .
H13A H 0.1144 0.6698 0.4572 0.074 Uiso 1 1 calc R

loop_
_atom_site_aniso_label
_atom_site_aniso_U_11
_atom_site_aniso_U_22
_atom_site_aniso_U_33
_atom_site_aniso_U_23
_atom_site_aniso_U_13
_atom_site_aniso_U_12
S3 0.0716(4) 0.0417(3) 0.0603(3) 0.0030(2) 0.0086(3) -0.0082(2)
P1 0.0362(3) 0.0392(3) 0.0421(3) -0.0029(2) 0.00192(19) -0.00193(19)
S1 0.0353(3) 0.0628(3) 0.0513(3) -0.0056(2) -0.0022(2) -0.0047(2)
S2 0.0459(3) 0.0488(3) 0.0511(3) 0.0009(2) 0.0004(2) 0.0098(2)
P2 0.0374(3) 0.0380(3) 0.0469(3) -0.0064(2) 0.0052(2) 0.0009(2)
S4 0.0622(4) 0.0590(4) 0.0748(4) -0.0051(3) 0.0232(3) -0.0145(3)
C1 0.0348(10) 0.0450(11) 0.0468(10) -0.0072(8) 0.0002(8) 0.0053(8)
C2 0.0356(9) 0.0394(10) 0.0411(9) 0.0010(8) 0.0027(8) 0.0030(7)
C3 0.0482(11) 0.0442(11) 0.0767(14) -0.0067(10) 0.0217(10) -0.0031(9)
C4 0.0628(14) 0.0424(12) 0.0992(18) -0.0124(12) 0.0116(13) -0.0053(10)
C5 0.0721(15) 0.0507(13) 0.0607(13) -0.0089(10) 0.0040(11) 0.0171(11)
C6 0.0664(14) 0.0633(14) 0.0565(12) 0.0023(11) 0.0233(11) 0.0188(12)
C7 0.0474(11) 0.0511(12) 0.0622(12) 0.0024(10) 0.0157(10) 0.0005(9)
C8 0.0385(10) 0.0438(11) 0.0537(11) -0.0118(9) -0.0044(8) 0.0051(8)
C9 0.0504(12) 0.0451(12) 0.0723(14) -0.0106(10) -0.0001(10) 0.0020(9)
C10 0.0657(15) 0.0427(12) 0.102(2) -0.0151(12) -0.0131(13) 0.0035(10)
C11 0.0773(17) 0.0587(16) 0.105(2) -0.0407(16) -0.0320(16) 0.0220(13)
C12 0.0880(19) 0.087(2) 0.0638(15) -0.0339(15) -0.0164(13) 0.0324(15)
C13 0.0655(14) 0.0651(14) 0.0530(12) -0.0148(10) -0.0040(10) 0.0181(11)

loop_
_atom_type_symbol
_atom_type_description
_atom_type_scat_dispersion_real
_atom_type_scat_dispersion_imag
_atom_type_scat_source
C C 0.0033 0.0016 'International Tables Vol C Tables 4.2.6.8 and 6.1.1.4'
H H 0.0000 0.0000 'International Tables Vol C Tables 4.2.6.8 and 6.1.1.4'
P P 0.1023 0.0942 'International Tables Vol C Tables 4.2.6.8 and 6.1.1.4'
S S 0.1246 0.1234 'International Tables Vol C Tables 4.2.6.8 and 6.1.1.4'

loop_
_geom_angle_atom_site_label_1
_geom_angle_atom_site_label_2
_geom_angle_atom_site_label_3
_geom_angle
C2 P1 C1 107.36(8)
C2 P1 S3 114.86(6)
C1 P1 S3 115.40(6)
C2 P1 S1 108.48(6)
C1 P1 S1 102.71(6)
S3 P1 S1 107.16(3)
S2 S1 P1 97.07(3)
S1 S2 P2 95.73(3)
C8 P2 C1 105.93(9)
C8 P2 S4 114.78(7)
C1 P2 S4 116.06(7)
C8 P2 S2 110.51(6)
C1 P2 S2 100.90(6)
S4 P2 S2 107.77(3)
P2 C1 P1 114.47(9)
C3 C2 C7 118.80(17)
C3 C2 P1 124.48(14)
C7 C2 P1 116.70(14)
C4 C3 C2 120.04(19)
C5 C4 C3 120.6(2)
C6 C5 C4 119.8(2)
C5 C6 C7 120.4(2)
C6 C7 C2 120.26(19)
C9 C8 C13 119.71(19)
C9 C8 P2 122.44(15)
C13 C8 P2 117.83(16)
C8 C9 C10 119.9(2)
C11 C10 C9 120.1(3)
C12 C11 C10 120.3(2)
C11 C12 C13 120.8(2)
C12 C13 C8 119.1(2)

loop_
_geom_bond_atom_site_label_1
_geom_bond_atom_site_label_2
_geom_bond_distance
S3 P1 1.9394(7)
P1 C2 1.8104(18)
P1 C1 1.8394(18)
P1 S1 2.1160(7)
S1 S2 2.0667(7)
S2 P2 2.1095(7)
P2 C8 1.8099(18)
P2 C1 1.8314(18)
P2 S4 1.9419(7)
C2 C3 1.384(3)
C2 C7 1.393(3)
C3 C4 1.381(3)
C4 C5 1.370(3)
C5 C6 1.368(3)
C6 C7 1.377(3)
C8 C9 1.386(3)
C8 C13 1.396(3)
C9 C10 1.387(3)
C10 C11 1.372(4)
C11 C12 1.367(4)
C12 C13 1.389(3)

loop_
_geom_torsion_atom_site_label_1
_geom_torsion_atom_site_label_2
_geom_torsion_atom_site_label_3
_geom_torsion_atom_site_label_4
_geom_torsion
C2 P1 S1 S2 -76.24(7)
C1 P1 S1 S2 37.22(6)
S3 P1 S1 S2 159.21(3)
P1 S1 S2 P2 -49.48(3)
S1 S2 P2 C8 -64.04(8)
S1 S2 P2 C1 47.71(7)
S1 S2 P2 S4 169.82(3)
C8 P2 C1 P1 89.01(11)
S4 P2 C1 P1 -142.33(8)
S2 P2 C1 P1 -26.21(10)
C2 P1 C1 P2 107.46(10)
S3 P1 C1 P2 -123.04(8)
S1 P1 C1 P2 -6.81(10)
C1 P1 C2 C3 -6.72(19)
S3 P1 C2 C3 -136.53(16)
S1 P1 C2 C3 103.62(17)
C1 P1 C2 C7 171.77(14)
S3 P1 C2 C7 41.96(16)
S1 P1 C2 C7 -77.89(15)
C7 C2 C3 C4 -1.3(3)
P1 C2 C3 C4 177.15(17)
C2 C3 C4 C5 1.0(4)
C3 C4 C5 C6 0.6(4)
C4 C5 C6 C7 -1.8(3)
C5 C6 C7 C2 1.5(3)
C3 C2 C7 C6 0.1(3)
P1 C2 C7 C6 -178.49(16)
C1 P2 C8 C9 -20.66(18)
S4 P2 C8 C9 -150.07(15)
S2 P2 C8 C9 87.81(16)
C1 P2 C8 C13 157.95(15)
S4 P2 C8 C13 28.53(17)
S2 P2 C8 C13 -93.58(16)
C13 C8 C9 C10 -0.4(3)
P2 C8 C9 C10 178.21(16)
C8 C9 C10 C11 0.1(3)
C9 C10 C11 C12 0.3(4)
C10 C11 C12 C13 -0.5(4)
C11 C12 C13 C8 0.2(4)
C9 C8 C13 C12 0.2(3)
P2 C8 C13 C12 -178.45(17)
